data_7038440
loop_
_publ_author_name
'Matveeva, Anna G.'
'Vologzhanina, Anna V.'
'Goryunov, Evgenii I.'
'Aysin, Rinat R.'
'Pasechnik, Margarita P.'
'Matveev, Sergey V.'
'Godovikov, Ivan A.'
'Safiulina, Alfiya M.'
'Brel, Valery K.'

_publ_section_title
;
 Extraction and coordination studies of a carbonyl-phosphine oxide
 scorpionate ligand with uranyl and lanthanide(iii) nitrates: structural,
 spectroscopic and DFT characterization of the complexes.
;
_journal_issue 12
_journal_name_full 'Dalton transactions (Cambridge, England : 2003)'
_journal_page_first 5162
_journal_page_last 5179
_journal_paper_doi 10.1039/c5dt04963f
_journal_volume 45
_journal_year 2016
_chemical_formula_moiety 'C28 H26 O3 P2, 0.5(C6 H6)'
_chemical_formula_sum 'C31 H29 O3 P2'
_chemical_formula_weight 511.48
_chemical_name_systematic
;
 ? 
;
_space_group_crystal_system triclinic
_space_group_IT_number 2
_space_group_name_Hall '-P 1'
_space_group_name_H-M_alt 'P -1'
_symmetry_space_group_name_Hall '-P 1'
_symmetry_space_group_name_H-M 'P -1'
_atom_sites_solution_hydrogens geom
_atom_sites_solution_primary direct
_atom_sites_solution_secondary difmap
_audit_creation_method SHELXL-97
_audit_update_record
;
2015-12-13 deposited with the CCDC.
2016-02-03 downloaded from the CCDC.
;
_cell_angle_alpha 70.615(2)
_cell_angle_beta 68.839(2)
_cell_angle_gamma 87.156(2)
_cell_formula_units_Z 2
_cell_length_a 9.8274(12)
_cell_length_b 11.8989(15)
_cell_length_c 13.0901(16)
_cell_measurement_temperature 148(2)
_cell_volume 1342.3(3)
_computing_structure_refinement 'SHELXL-97 (Sheldrick, 1997)'
_computing_structure_solution 'SHELXS-97 (Sheldrick, 1990)'
_diffrn_ambient_temperature 148(2)
_diffrn_measured_fraction_theta_full 0.997
_diffrn_measured_fraction_theta_max 0.997
_diffrn_measurement_device_type 'Bruker Apex 2 CCD area detector'
_diffrn_measurement_method 'omega scans'
_diffrn_radiation_monochromator graphite
_diffrn_radiation_type MoK\a
_diffrn_radiation_wavelength 0.71073
_diffrn_reflns_av_R_equivalents 0.0422
_diffrn_reflns_av_unetI/netI 0.0591
_diffrn_reflns_limit_h_max 13
_diffrn_reflns_limit_h_min -13
_diffrn_reflns_limit_k_max 16
_diffrn_reflns_limit_k_min -16
_diffrn_reflns_limit_l_max 17
_diffrn_reflns_limit_l_min -17
_diffrn_reflns_number 16085
_diffrn_reflns_theta_full 29.00
_diffrn_reflns_theta_max 29.00
_diffrn_reflns_theta_min 1.77
_diffrn_source 'fine-focus sealed tube'
_exptl_absorpt_coefficient_mu 0.193
_exptl_absorpt_correction_T_max 0.915
_exptl_absorpt_correction_T_min 0.901
_exptl_absorpt_correction_type multi-scan
_exptl_absorpt_process_details 'SADABS (Sheldrick, 1998)'
_exptl_crystal_colour colorless
_exptl_crystal_density_diffrn 1.266
_exptl_crystal_density_method 'not measured'
_exptl_crystal_description prism
_exptl_crystal_F_000 538
_exptl_crystal_size_max 0.23
_exptl_crystal_size_mid 0.18
_exptl_crystal_size_min 0.15
_refine_diff_density_max 0.543
_refine_diff_density_min -0.361
_refine_diff_density_rms 0.061
_refine_ls_extinction_method none
_refine_ls_goodness_of_fit_ref 1.018
_refine_ls_hydrogen_treatment mixed
_refine_ls_matrix_type full
_refine_ls_number_parameters 327
_refine_ls_number_reflns 7124
_refine_ls_number_restraints 0
_refine_ls_restrained_S_all 1.018
_refine_ls_R_factor_all 0.0678
_refine_ls_R_factor_gt 0.0474
_refine_ls_shift/su_max 0.002
_refine_ls_shift/su_mean 0.000
_refine_ls_structure_factor_coef Fsqd
_refine_ls_weighting_details 'calc w=1/[\s^2^(Fo^2^)+(0.0630P)^2^+0.1541P] where P=(Fo^2^+2Fc^2^)/3'
_refine_ls_weighting_scheme calc
_refine_ls_wR_factor_gt 0.1117
_refine_ls_wR_factor_ref 0.1251
_reflns_number_gt 5432
_reflns_number_total 7124
_reflns_threshold_expression >2sigma(I)
_cod_data_source_file c5dt04963f2.cif
_cod_data_source_block L
_cod_depositor_comments 'Adding full bibliography for 7038440--7038445.cif.'
_cod_database_code 7038440
_olex2_refinement_description
;
1. Others
 Fixed Uiso: H2A(0.031) H3A(0.037) H4A(0.033) H5A(0.032) H6A(0.029) H8A(0.033)
 H9A(0.045) H10A(0.05) H11A(0.046) H12A(0.033) H13A(0.02) H15A(0.029)
 H16A(0.037) H17A(0.04) H18A(0.039) H19A(0.031) H21A(0.028) H22A(0.033)
 H23A(0.031) H24A(0.031) H25A(0.028) H26A(0.026) H26B(0.026) H28A(0.081)
 H28B(0.081) H28C(0.081) H1SA(0.065) H2SA(0.065) H3SA(0.067)
 Fixed X: H2A(1.0481) H3A(1.1605) H4A(1.0451) H5A(0.8125) H6A(0.696)
 H8A(0.7999) H9A(0.6698) H10A(0.4704) H11A(0.4002) H12A(0.5306) H13A(0.6073)
 H15A(0.4811) H16A(0.3001) H17A(0.1217) H18A(0.1237) H19A(0.3019) H21A(0.4911)
 H22A(0.5946) H23A(0.7924) H24A(0.8877) H25A(0.785) H26A(0.8557) H26B(0.7878)
 H28A(0.6935) H28B(0.7013) H28C(0.8426) H1SA(0.769) H2SA(0.8986) H3SA(1.1303)
 Fixed Y: H2A(0.1136) H3A(-0.0665) H4A(-0.2311) H5A(-0.2205) H6A(-0.0434)
 H8A(0.3319) H9A(0.3291) H10A(0.1903) H11A(0.0523) H12A(0.0521) H13A(0.1287)
 H15A(0.4584) H16A(0.4381) H17A(0.2785) H18A(0.1363) H19A(0.1565) H21A(0.5263)
 H22A(0.7226) H23A(0.7856) H24A(0.6526) H25A(0.4558) H26A(0.1735) H26B(0.2936)
 H28A(0.1319) H28B(0.2666) H28C(0.192) H1SA(0.5681) H2SA(0.5198) H3SA(0.4523)
 Fixed Z: H2A(0.0736) H3A(0.1047) H4A(0.2694) H5A(0.3997) H6A(0.3671) H8A(-
 0.0426) H9A(-0.1608) H10A(-0.089) H11A(0.0986) H12A(0.2173) H13A(0.3656)
 H15A(0.1301) H16A(0.0592) H17A(0.1603) H18A(0.3336) H19A(0.4067) H21A(0.4033)
 H22A(0.3264) H23A(0.1492) H24A(0.0493) H25A(0.1252) H26A(0.3645) H26B(0.3824)
 H28A(0.6822) H28B(0.5986) H28C(0.5762) H1SA(0.5257) H2SA(0.3601) H3SA(0.3351)
;
_olex2_submission_special_instructions 'No special instructions were received'

loop_
_space_group_symop_id
_space_group_symop_operation_xyz
1 'x, y, z'
2 '-x, -y, -z'

loop_
_atom_site_label
_atom_site_type_symbol
_atom_site_fract_x
_atom_site_fract_y
_atom_site_fract_z
_atom_site_U_iso_or_equiv
_atom_site_adp_type
_atom_site_occupancy
_atom_site_symmetry_multiplicity
_atom_site_calc_flag
_atom_site_refinement_flags
P1 P 0.78627(4) 0.19727(4) 0.18234(4) 0.01766(11) Uani 1 1 d .
P2 P 0.53692(4) 0.32129(4) 0.34194(4) 0.01715(11) Uani 1 1 d .
O1 O 0.90639(12) 0.29401(11) 0.11536(10) 0.0245(3) Uani 1 1 d .
O2 O 0.46130(13) 0.29517(11) 0.46974(10) 0.0235(3) Uani 1 1 d .
O3 O 0.60145(15) 0.05742(12) 0.56096(11) 0.0317(3) Uani 1 1 d .
C1 C 0.86045(17) 0.05301(15) 0.21756(15) 0.0199(3) Uani 1 1 d .
C2 C 0.99966(19) 0.04572(16) 0.13950(16) 0.0261(4) Uani 1 1 d .
H2A H 1.0481 0.1136 0.0736 0.031 Uiso 1 1 calc R
C3 C 1.0670(2) -0.06102(17) 0.15851(17) 0.0306(4) Uani 1 1 d .
H3A H 1.1605 -0.0665 0.1047 0.037 Uiso 1 1 calc R
C4 C 0.9978(2) -0.15897(16) 0.25567(17) 0.0277(4) Uani 1 1 d .
H4A H 1.0451 -0.2311 0.2694 0.033 Uiso 1 1 calc R
C5 C 0.8598(2) -0.15264(16) 0.33337(16) 0.0271(4) Uani 1 1 d .
H5A H 0.8125 -0.2205 0.3997 0.032 Uiso 1 1 calc R
C6 C 0.79095(19) -0.04729(16) 0.31423(15) 0.0246(4) Uani 1 1 d .
H6A H 0.6960 -0.0434 0.3671 0.029 Uiso 1 1 calc R
C7 C 0.67775(18) 0.19230(15) 0.09851(14) 0.0204(3) Uani 1 1 d .
C8 C 0.7190(2) 0.27483(17) -0.01393(15) 0.0274(4) Uani 1 1 d .
H8A H 0.7999 0.3319 -0.0426 0.033 Uiso 1 1 calc R
C9 C 0.6416(2) 0.2735(2) -0.08397(18) 0.0374(5) Uani 1 1 d .
H9A H 0.6698 0.3291 -0.1608 0.045 Uiso 1 1 calc R
C10 C 0.5235(3) 0.1908(2) -0.04128(19) 0.0416(5) Uani 1 1 d .
H10A H 0.4704 0.1903 -0.0890 0.050 Uiso 1 1 calc R
C11 C 0.4817(2) 0.1087(2) 0.07027(19) 0.0380(5) Uani 1 1 d .
H11A H 0.4002 0.0523 0.0986 0.046 Uiso 1 1 calc R
C12 C 0.5587(2) 0.10863(17) 0.14081(16) 0.0274(4) Uani 1 1 d .
H12A H 0.5306 0.0521 0.2173 0.033 Uiso 1 1 calc R
C13 C 0.66771(17) 0.20688(14) 0.32326(13) 0.0167(3) Uani 1 1 d .
H13A H 0.6073 0.1287 0.3656 0.020 Uiso 1 1 calc R
C14 C 0.40961(17) 0.30991(15) 0.27521(14) 0.0193(3) Uani 1 1 d .
C15 C 0.40850(19) 0.39317(16) 0.17189(15) 0.0241(4) Uani 1 1 d .
H15A H 0.4811 0.4584 0.1301 0.029 Uiso 1 1 calc R
C16 C 0.3008(2) 0.38086(19) 0.12970(17) 0.0312(4) Uani 1 1 d .
H16A H 0.3001 0.4381 0.0592 0.037 Uiso 1 1 calc R
C17 C 0.1950(2) 0.28616(19) 0.18952(18) 0.0335(5) Uani 1 1 d .
H17A H 0.1217 0.2785 0.1603 0.040 Uiso 1 1 calc R
C18 C 0.1959(2) 0.20188(18) 0.29275(18) 0.0324(4) Uani 1 1 d .
H18A H 0.1237 0.1363 0.3336 0.039 Uiso 1 1 calc R
C19 C 0.30197(19) 0.21366(16) 0.33594(16) 0.0255(4) Uani 1 1 d .
H19A H 0.3019 0.1565 0.4067 0.031 Uiso 1 1 calc R
C20 C 0.62756(17) 0.47009(15) 0.27246(14) 0.0188(3) Uani 1 1 d .
C21 C 0.57176(19) 0.55151(16) 0.33136(15) 0.0236(4) Uani 1 1 d .
H21A H 0.4911 0.5263 0.4033 0.028 Uiso 1 1 calc R
C22 C 0.6330(2) 0.66827(17) 0.28574(16) 0.0277(4) Uani 1 1 d .
H22A H 0.5946 0.7226 0.3264 0.033 Uiso 1 1 calc R
C23 C 0.7505(2) 0.70551(17) 0.18063(15) 0.0260(4) Uani 1 1 d .
H23A H 0.7924 0.7856 0.1492 0.031 Uiso 1 1 calc R
C24 C 0.80703(19) 0.62662(16) 0.12122(15) 0.0261(4) Uani 1 1 d .
H24A H 0.8877 0.6526 0.0493 0.031 Uiso 1 1 calc R
C25 C 0.74598(19) 0.50947(16) 0.16650(15) 0.0235(4) Uani 1 1 d .
H25A H 0.7850 0.4558 0.1252 0.028 Uiso 1 1 calc R
C26 C 0.76302(18) 0.20940(16) 0.39433(14) 0.0213(3) Uani 1 1 d .
H26A H 0.8557 0.1735 0.3645 0.026 Uiso 1 1 calc R
H26B H 0.7878 0.2936 0.3824 0.026 Uiso 1 1 calc R
C27 C 0.6886(2) 0.14282(17) 0.52387(15) 0.0256(4) Uani 1 1 d .
C28 C 0.7356(3) 0.1872(2) 0.60204(19) 0.0540(7) Uani 1 1 d .
H28A H 0.6935 0.1319 0.6822 0.081 Uiso 1 1 calc R
H28B H 0.7013 0.2666 0.5986 0.081 Uiso 1 1 calc R
H28C H 0.8426 0.1920 0.5762 0.081 Uiso 1 1 calc R
C1S C 0.8637(2) 0.5401(2) 0.5151(3) 0.0542(7) Uani 1 1 d .
H1SA H 0.7690 0.5681 0.5257 0.065 Uiso 1 1 calc R
C2S C 0.9400(3) 0.5118(2) 0.4172(2) 0.0544(7) Uani 1 1 d .
H2SA H 0.8986 0.5198 0.3601 0.065 Uiso 1 1 calc R
C3S C 1.0767(3) 0.4718(2) 0.4027(2) 0.0558(7) Uani 1 1 d .
H3SA H 1.1303 0.4523 0.3351 0.067 Uiso 1 1 calc R

loop_
_atom_site_aniso_label
_atom_site_aniso_U_11
_atom_site_aniso_U_22
_atom_site_aniso_U_33
_atom_site_aniso_U_23
_atom_site_aniso_U_13
_atom_site_aniso_U_12
P1 0.0146(2) 0.0228(2) 0.0154(2) -0.00853(17) -0.00360(16) 0.00280(16)
P2 0.0142(2) 0.0240(2) 0.0137(2) -0.00859(17) -0.00367(16) 0.00229(16)
O1 0.0177(6) 0.0280(7) 0.0237(6) -0.0102(5) -0.0014(5) 0.0009(5)
O2 0.0219(6) 0.0322(7) 0.0149(6) -0.0106(5) -0.0027(5) 0.0036(5)
O3 0.0359(8) 0.0311(7) 0.0241(7) -0.0043(6) -0.0108(6) 0.0002(6)
C1 0.0165(8) 0.0249(8) 0.0229(8) -0.0126(7) -0.0086(7) 0.0041(6)
C2 0.0204(8) 0.0260(9) 0.0282(9) -0.0114(8) -0.0025(7) 0.0013(7)
C3 0.0207(9) 0.0327(10) 0.0398(11) -0.0200(9) -0.0061(8) 0.0069(8)
C4 0.0283(9) 0.0275(9) 0.0373(11) -0.0173(8) -0.0183(8) 0.0097(8)
C5 0.0302(10) 0.0248(9) 0.0252(9) -0.0077(7) -0.0098(8) 0.0025(8)
C6 0.0216(9) 0.0299(9) 0.0214(9) -0.0111(7) -0.0048(7) 0.0035(7)
C7 0.0205(8) 0.0264(9) 0.0182(8) -0.0132(7) -0.0074(7) 0.0092(7)
C8 0.0333(10) 0.0290(9) 0.0213(9) -0.0119(7) -0.0097(8) 0.0116(8)
C9 0.0500(13) 0.0455(12) 0.0248(10) -0.0166(9) -0.0208(9) 0.0235(10)
C10 0.0474(13) 0.0621(15) 0.0410(12) -0.0344(11) -0.0326(11) 0.0281(11)
C11 0.0337(11) 0.0538(13) 0.0426(12) -0.0284(11) -0.0214(10) 0.0070(10)
C12 0.0269(9) 0.0352(10) 0.0258(9) -0.0152(8) -0.0119(8) 0.0044(8)
C13 0.0143(7) 0.0224(8) 0.0150(7) -0.0081(6) -0.0057(6) 0.0024(6)
C14 0.0139(7) 0.0260(9) 0.0192(8) -0.0109(7) -0.0047(6) 0.0044(6)
C15 0.0199(8) 0.0311(9) 0.0213(9) -0.0100(7) -0.0068(7) 0.0024(7)
C16 0.0284(10) 0.0427(11) 0.0267(10) -0.0119(9) -0.0152(8) 0.0074(9)
C17 0.0230(9) 0.0481(12) 0.0408(12) -0.0227(10) -0.0180(9) 0.0060(9)
C18 0.0209(9) 0.0356(11) 0.0426(12) -0.0152(9) -0.0116(8) -0.0019(8)
C19 0.0200(8) 0.0272(9) 0.0289(10) -0.0092(8) -0.0090(7) 0.0031(7)
C20 0.0175(8) 0.0253(8) 0.0169(8) -0.0099(7) -0.0075(6) 0.0021(6)
C21 0.0238(9) 0.0302(9) 0.0163(8) -0.0109(7) -0.0038(7) 0.0002(7)
C22 0.0337(10) 0.0302(10) 0.0235(9) -0.0154(8) -0.0096(8) 0.0029(8)
C23 0.0290(9) 0.0280(9) 0.0238(9) -0.0097(7) -0.0114(8) -0.0030(7)
C24 0.0222(9) 0.0321(10) 0.0203(9) -0.0088(7) -0.0034(7) -0.0015(7)
C25 0.0223(9) 0.0281(9) 0.0197(8) -0.0118(7) -0.0039(7) 0.0027(7)
C26 0.0172(8) 0.0305(9) 0.0197(8) -0.0110(7) -0.0084(7) 0.0030(7)
C27 0.0268(9) 0.0318(10) 0.0220(9) -0.0096(8) -0.0133(8) 0.0078(8)
C28 0.0692(17) 0.0720(17) 0.0276(11) -0.0147(11) -0.0247(12) -0.0147(14)
C1S 0.0257(11) 0.0317(12) 0.085(2) -0.0103(12) -0.0062(12) 0.0076(9)
C2S 0.0697(18) 0.0336(12) 0.0632(17) -0.0078(12) -0.0352(15) -0.0007(12)
C3S 0.0644(17) 0.0342(12) 0.0457(14) -0.0166(11) 0.0086(13) 0.0053(12)

loop_
_atom_type_symbol
_atom_type_description
_atom_type_scat_dispersion_real
_atom_type_scat_dispersion_imag
_atom_type_scat_source
C C 0.0033 0.0016 'International Tables Vol C Tables 4.2.6.8 and 6.1.1.4'
H H 0.0000 0.0000 'International Tables Vol C Tables 4.2.6.8 and 6.1.1.4'
O O 0.0106 0.0060 'International Tables Vol C Tables 4.2.6.8 and 6.1.1.4'
P P 0.1023 0.0942 'International Tables Vol C Tables 4.2.6.8 and 6.1.1.4'

loop_
_geom_angle_atom_site_label_1
_geom_angle_atom_site_label_2
_geom_angle_atom_site_label_3
_geom_angle
_geom_angle_site_symmetry_1
O1 P1 C1 110.38(7) .
O1 P1 C7 111.08(8) .
O1 P1 C13 113.76(7) .
C1 P1 C13 104.56(8) .
C7 P1 C1 106.81(8) .
C7 P1 C13 109.84(7) .
O2 P2 C13 106.93(7) .
O2 P2 C14 111.23(7) .
O2 P2 C20 110.73(7) .
C14 P2 C13 108.03(7) .
C14 P2 C20 108.29(8) .
C20 P2 C13 111.62(7) .
C2 C1 P1 115.27(13) .
C6 C1 P1 125.41(13) .
C6 C1 C2 119.32(16) .
C1 C2 H2A 120.0 .
C3 C2 C1 119.99(17) .
C3 C2 H2A 120.0 .
C2 C3 H3A 120.0 .
C4 C3 C2 120.00(17) .
C4 C3 H3A 120.0 .
C3 C4 H4A 119.8 .
C3 C4 C5 120.39(17) .
C5 C4 H4A 119.8 .
C4 C5 H5A 120.0 .
C6 C5 C4 120.01(17) .
C6 C5 H5A 120.0 .
C1 C6 H6A 119.9 .
C5 C6 C1 120.26(16) .
C5 C6 H6A 119.9 .
C8 C7 P1 117.24(14) .
C8 C7 C12 120.05(16) .
C12 C7 P1 122.69(13) .
C7 C8 H8A 120.1 .
C9 C8 C7 119.89(19) .
C9 C8 H8A 120.1 .
C8 C9 H9A 120.1 .
C10 C9 C8 119.71(19) .
C10 C9 H9A 120.1 .
C9 C10 H10A 119.6 .
C9 C10 C11 120.77(19) .
C11 C10 H10A 119.6 .
C10 C11 H11A 120.0 .
C10 C11 C12 120.1(2) .
C12 C11 H11A 120.0 .
C7 C12 H12A 120.2 .
C11 C12 C7 119.50(18) .
C11 C12 H12A 120.2 .
P1 C13 P2 124.40(9) .
P1 C13 H13A 105.2 .
P2 C13 H13A 105.2 .
C26 C13 P1 108.92(11) .
C26 C13 P2 106.33(11) .
C26 C13 H13A 105.2 .
C15 C14 P2 123.74(13) .
C15 C14 C19 119.50(15) .
C19 C14 P2 116.68(13) .
C14 C15 H15A 120.0 .
C14 C15 C16 119.91(17) .
C16 C15 H15A 120.0 .
C15 C16 H16A 119.7 .
C17 C16 C15 120.52(18) .
C17 C16 H16A 119.7 .
C16 C17 H17A 120.0 .
C16 C17 C18 119.94(17) .
C18 C17 H17A 120.0 .
C17 C18 H18A 120.0 .
C19 C18 C17 120.03(18) .
C19 C18 H18A 120.0 .
C14 C19 H19A 120.0 .
C18 C19 C14 120.09(17) .
C18 C19 H19A 120.0 .
C21 C20 P2 115.95(12) .
C25 C20 P2 125.51(13) .
C25 C20 C21 118.54(16) .
C20 C21 H21A 119.6 .
C22 C21 C20 120.77(16) .
C22 C21 H21A 119.6 .
C21 C22 H22A 120.1 .
C21 C22 C23 119.80(17) .
C23 C22 H22A 120.1 .
C22 C23 H23A 119.8 .
C24 C23 C22 120.30(17) .
C24 C23 H23A 119.8 .
C23 C24 H24A 119.9 .
C23 C24 C25 120.15(16) .
C25 C24 H24A 119.9 .
C20 C25 H25A 119.8 .
C24 C25 C20 120.44(16) .
C24 C25 H25A 119.8 .
C13 C26 H26A 108.9 .
C13 C26 H26B 108.9 .
H26A C26 H26B 107.7 .
C27 C26 C13 113.33(14) .
C27 C26 H26A 108.9 .
C27 C26 H26B 108.9 .
O3 C27 C26 122.01(16) .
O3 C27 C28 122.48(17) .
C28 C27 C26 115.46(17) .
C27 C28 H28A 109.5 .
C27 C28 H28B 109.5 .
C27 C28 H28C 109.5 .
H28A C28 H28B 109.5 .
H28A C28 H28C 109.5 .
H28B C28 H28C 109.5 .
C2S C1S H1SA 119.9 .
C3S C1S H1SA 119.9 2_766
C3S C1S C2S 120.2(2) 2_766
C1S C2S H2SA 120.3 .
C3S C2S C1S 119.3(3) .
C3S C2S H2SA 120.3 .
C1S C3S C2S 120.4(2) 2_766
C1S C3S H3SA 119.8 2_766
C2S C3S H3SA 119.8 .

loop_
_geom_bond_atom_site_label_1
_geom_bond_atom_site_label_2
_geom_bond_distance
_geom_bond_site_symmetry_2
P1 O1 1.4849(12) .
P1 C1 1.8121(17) .
P1 C7 1.7998(17) .
P1 C13 1.8297(16) .
P2 O2 1.4925(12) .
P2 C13 1.8400(16) .
P2 C14 1.7975(17) .
P2 C20 1.8050(17) .
O3 C27 1.208(2) .
C1 C2 1.400(2) .
C1 C6 1.395(2) .
C2 H2A 0.9500 .
C2 C3 1.392(3) .
C3 H3A 0.9500 .
C3 C4 1.381(3) .
C4 H4A 0.9500 .
C4 C5 1.387(3) .
C5 H5A 0.9500 .
C5 C6 1.386(2) .
C6 H6A 0.9500 .
C7 C8 1.394(2) .
C7 C12 1.396(2) .
C8 H8A 0.9500 .
C8 C9 1.391(3) .
C9 H9A 0.9500 .
C9 C10 1.381(3) .
C10 H10A 0.9500 .
C10 C11 1.384(3) .
C11 H11A 0.9500 .
C11 C12 1.389(3) .
C12 H12A 0.9500 .
C13 H13A 1.0000 .
C13 C26 1.547(2) .
C14 C15 1.390(2) .
C14 C19 1.404(2) .
C15 H15A 0.9500 .
C15 C16 1.392(2) .
C16 H16A 0.9500 .
C16 C17 1.381(3) .
C17 H17A 0.9500 .
C17 C18 1.393(3) .
C18 H18A 0.9500 .
C18 C19 1.385(2) .
C19 H19A 0.9500 .
C20 C21 1.404(2) .
C20 C25 1.398(2) .
C21 H21A 0.9500 .
C21 C22 1.386(2) .
C22 H22A 0.9500 .
C22 C23 1.386(3) .
C23 H23A 0.9500 .
C23 C24 1.384(3) .
C24 H24A 0.9500 .
C24 C25 1.390(2) .
C25 H25A 0.9500 .
C26 H26A 0.9900 .
C26 H26B 0.9900 .
C26 C27 1.519(2) .
C27 C28 1.504(3) .
C28 H28A 0.9800 .
C28 H28B 0.9800 .
C28 H28C 0.9800 .
C1S H1SA 0.9500 .
C1S C2S 1.373(4) .
C1S C3S 1.366(4) 2_766
C2S H2SA 0.9500 .
C2S C3S 1.370(4) .
C3S C1S 1.366(4) 2_766
C3S H3SA 0.9500 .

loop_
_geom_torsion_atom_site_label_1
_geom_torsion_atom_site_label_2
_geom_torsion_atom_site_label_3
_geom_torsion_atom_site_label_4
_geom_torsion
_geom_torsion_site_symmetry_1
_geom_torsion_site_symmetry_4
P1 C1 C2 C3 179.83(14) . .
P1 C1 C6 C5 -178.81(14) . .
P1 C7 C8 C9 178.41(14) . .
P1 C7 C12 C11 -178.76(14) . .
P1 C13 C26 C27 -143.98(13) . .
P2 C13 C26 C27 79.73(15) . .
P2 C14 C15 C16 -176.44(14) . .
P2 C14 C19 C18 177.08(14) . .
P2 C20 C21 C22 -179.92(14) . .
P2 C20 C25 C24 179.94(13) . .
O1 P1 C1 C2 -27.78(15) . .
O1 P1 C1 C6 151.75(15) . .
O1 P1 C7 C8 0.76(16) . .
O1 P1 C7 C12 179.29(13) . .
O1 P1 C13 P2 71.00(12) . .
O1 P1 C13 C26 -55.51(13) . .
O2 P2 C13 P1 178.91(9) . .
O2 P2 C13 C26 -53.50(12) . .
O2 P2 C14 C15 134.95(14) . .
O2 P2 C14 C19 -41.80(15) . .
O2 P2 C20 C21 -23.69(15) . .
O2 P2 C20 C25 156.66(14) . .
C1 P1 C7 C8 -119.66(14) . .
C1 P1 C7 C12 58.87(16) . .
C1 P1 C13 P2 -168.51(10) . .
C1 P1 C13 C26 64.99(12) . .
C1 C2 C3 C4 -1.4(3) . .
C2 C1 C6 C5 0.7(3) . .
C2 C3 C4 C5 1.5(3) . .
C3 C4 C5 C6 -0.5(3) . .
C4 C5 C6 C1 -0.6(3) . .
C6 C1 C2 C3 0.3(3) . .
C7 P1 C1 C2 93.09(14) . .
C7 P1 C1 C6 -87.38(16) . .
C7 P1 C13 P2 -54.22(12) . .
C7 P1 C13 C26 179.28(11) . .
C7 C8 C9 C10 0.5(3) . .
C8 C7 C12 C11 -0.3(3) . .
C8 C9 C10 C11 -0.4(3) . .
C9 C10 C11 C12 0.0(3) . .
C10 C11 C12 C7 0.4(3) . .
C12 C7 C8 C9 -0.2(3) . .
C13 P1 C1 C2 -150.50(13) . .
C13 P1 C1 C6 29.03(17) . .
C13 P1 C7 C8 127.50(13) . .
C13 P1 C7 C12 -53.98(16) . .
C13 P2 C14 C15 -107.99(15) . .
C13 P2 C14 C19 75.26(14) . .
C13 P2 C20 C21 -142.69(13) . .
C13 P2 C20 C25 37.65(17) . .
C13 C26 C27 O3 30.5(2) . .
C13 C26 C27 C28 -151.98(18) . .
C14 P2 C13 P1 59.10(12) . .
C14 P2 C13 C26 -173.31(10) . .
C14 P2 C20 C21 98.52(14) . .
C14 P2 C20 C25 -81.14(16) . .
C14 C15 C16 C17 -0.2(3) . .
C15 C14 C19 C18 0.2(3) . .
C15 C16 C17 C18 -0.2(3) . .
C16 C17 C18 C19 0.6(3) . .
C17 C18 C19 C14 -0.6(3) . .
C19 C14 C15 C16 0.2(3) . .
C20 P2 C13 P1 -59.85(12) . .
C20 P2 C13 C26 67.75(12) . .
C20 P2 C14 C15 13.05(17) . .
C20 P2 C14 C19 -163.70(13) . .
C20 C21 C22 C23 0.2(3) . .
C21 C20 C25 C24 0.3(2) . .
C21 C22 C23 C24 -0.1(3) . .
C22 C23 C24 C25 0.2(3) . .
C23 C24 C25 C20 -0.3(3) . .
C25 C20 C21 C22 -0.2(3) . .
C1S C2S C3S C1S 0.2(4) . 2_766
C3S C1S C2S C3S -0.2(4) 2_766 .
